data_1514920
loop_
_publ_author_name
'Cao, Qian-Yong'
'Pradhan, Tuhin'
'Lee, Min Hee'
'No, Kwanghyun'
'Kim, Jong Seung'

_publ_section_title
;
 Ferrocene-based anion receptor bearing amide and triazolium donor groups.
;
_journal_issue 19
_journal_name_full 'The Analyst'
_journal_page_first 4454
_journal_page_last 4457
_journal_paper_doi 10.1039/c2an35481k
_journal_volume 137
_journal_year 2012
_chemical_formula_moiety 'C31 H33 Fe N4 O, Br'
_chemical_formula_sum 'C31 H33 Br Fe N4 O'
_chemical_formula_weight 613.37
_chemical_name_systematic
;
?
;
_space_group_IT_number 15
_symmetry_cell_setting monoclinic
_symmetry_space_group_name_Hall '-C 2yc'
_symmetry_space_group_name_H-M 'C 1 2/c 1'
_atom_sites_solution_hydrogens geom
_atom_sites_solution_primary direct
_atom_sites_solution_secondary difmap
_audit_creation_method SHELXL-97
_cell_angle_alpha 90.00
_cell_angle_beta 121.230(4)
_cell_angle_gamma 90.00
_cell_formula_units_Z 8
_cell_length_a 20.3791(17)
_cell_length_b 19.3945(15)
_cell_length_c 16.8449(14)
_cell_measurement_reflns_used 895
_cell_measurement_temperature 296(2)
_cell_measurement_theta_max 26.2
_cell_measurement_theta_min 2.8
_cell_volume 5693.1(8)
_computing_cell_refinement 'Bruker SMART (Bruker, 1998)'
_computing_data_collection 'Bruker SMART (Bruker, 1998)'
_computing_data_reduction 'Bruker SAINT (Bruker, 1998)'
_computing_molecular_graphics 'Bruker SHELXTL (Bruker, 1998)'
_computing_publication_material 'Bruker SHELXTL (Bruker, 1998)'
_computing_structure_refinement 'SHELXL-97 (Sheldrick, 2008)'
_computing_structure_solution 'SHELXS-97 (Sheldrick, 2008)'
_diffrn_ambient_temperature 296(2)
_diffrn_measured_fraction_theta_full 0.988
_diffrn_measured_fraction_theta_max 0.988
_diffrn_measurement_device_type 'Bruker smart apex II CCD area detector'
_diffrn_measurement_method 'phi and omega scans'
_diffrn_radiation_monochromator graphite
_diffrn_radiation_source 'fine-focus sealed tube'
_diffrn_radiation_type MoK\a
_diffrn_radiation_wavelength 0.71073
_diffrn_reflns_av_R_equivalents 0.0475
_diffrn_reflns_av_sigmaI/netI 0.0584
_diffrn_reflns_limit_h_max 26
_diffrn_reflns_limit_h_min -26
_diffrn_reflns_limit_k_max 25
_diffrn_reflns_limit_k_min -24
_diffrn_reflns_limit_l_max 18
_diffrn_reflns_limit_l_min -21
_diffrn_reflns_number 23187
_diffrn_reflns_theta_full 27.53
_diffrn_reflns_theta_max 27.53
_diffrn_reflns_theta_min 1.57
_exptl_absorpt_coefficient_mu 1.964
_exptl_absorpt_correction_T_max 0.784
_exptl_absorpt_correction_T_min 0.615
_exptl_absorpt_correction_type multi-scan
_exptl_absorpt_process_details SADABS
_exptl_crystal_colour orange
_exptl_crystal_density_diffrn 1.431
_exptl_crystal_density_method 'not measured'
_exptl_crystal_description block
_exptl_crystal_F_000 2528
_exptl_crystal_size_max 0.463
_exptl_crystal_size_mid 0.210
_exptl_crystal_size_min 0.124
_refine_diff_density_max 0.346
_refine_diff_density_min -0.386
_refine_diff_density_rms 0.080
_refine_ls_extinction_method none
_refine_ls_goodness_of_fit_ref 1.019
_refine_ls_hydrogen_treatment constr
_refine_ls_matrix_type full
_refine_ls_number_parameters 343
_refine_ls_number_reflns 6493
_refine_ls_number_restraints 0
_refine_ls_restrained_S_all 1.019
_refine_ls_R_factor_all 0.0791
_refine_ls_R_factor_gt 0.0406
_refine_ls_shift/su_max 0.001
_refine_ls_shift/su_mean 0.000
_refine_ls_structure_factor_coef Fsqd
_refine_ls_weighting_details 'calc w=1/[\s^2^(Fo^2^)+(0.0356P)^2^+0.0000P] where P=(Fo^2^+2Fc^2^)/3'
_refine_ls_weighting_scheme calc
_refine_ls_wR_factor_gt 0.0790
_refine_ls_wR_factor_ref 0.0908
_reflns_number_gt 4127
_reflns_number_total 6493
_reflns_threshold_expression >2sigma(I)
_cod_data_source_file c2an35481k.txt
_cod_data_source_block cao-2
_cod_depositor_comments
;
The following automatic conversions were performed:

'_symmetry_cell_setting' value 'Monoclinic' changed to 'monoclinic'
according to
/usr/data/users/saulius/automatic-downloads/retrospective/RSC/lib/dictionaries/cif_core.dic
dictionary named 'cif_core.dic' version 2.4.2 from
2011-04-26.

'_exptl_absorpt_correction_type' value 'Multi-scan'
changed to 'multi-scan' according to
/usr/data/users/saulius/automatic-downloads/retrospective/RSC/lib/dictionaries/cif_core.dic
dictionary named 'cif_core.dic' version 2.4.2 from 2011-04-26.

Automatic conversion script
Id: cif_fix_values 2281 2013-09-26 08:29:07Z andrius 
;
_cod_original_sg_symbol_H-M C2/c
_cod_database_code 1514920

loop_
_symmetry_equiv_pos_as_xyz
'x, y, z'
'-x, y, -z+1/2'
'x+1/2, y+1/2, z'
'-x+1/2, y+1/2, -z+1/2'
'-x, -y, -z'
'x, -y, z-1/2'
'-x+1/2, -y+1/2, -z'
'x+1/2, -y+1/2, z-1/2'

loop_
_atom_site_label
_atom_site_type_symbol
_atom_site_fract_x
_atom_site_fract_y
_atom_site_fract_z
_atom_site_U_iso_or_equiv
_atom_site_adp_type
_atom_site_occupancy
_atom_site_symmetry_multiplicity
_atom_site_calc_flag
_atom_site_refinement_flags
Fe1 Fe 0.36581(2) 0.996964(19) 1.01240(3) 0.04136(12) Uani 1 1 d .
O1 O 0.25605(12) 0.98375(10) 0.74180(14) 0.0600(6) Uani 1 1 d .
N1 N 0.17858(13) 0.95561(11) 0.79544(14) 0.0444(6) Uani 1 1 d .
H1A H 0.1752 0.9433 0.8422 0.053 Uiso 1 1 calc R
N2 N 0.08095(12) 0.85033(10) 0.63669(14) 0.0364(5) Uani 1 1 d .
N3 N 0.08108(12) 0.81435(11) 0.57020(14) 0.0401(5) Uani 1 1 d .
N4 N 0.10150(12) 0.85960(11) 0.52805(13) 0.0362(5) Uani 1 1 d .
C1 C 0.3704(3) 1.04089(19) 1.1241(3) 0.0839(12) Uani 1 1 d .
H1B H 0.3799 1.0168 1.1803 0.101 Uiso 1 1 calc R
C2 C 0.2993(2) 1.0526(2) 1.0455(4) 0.0865(14) Uani 1 1 d .
H2A H 0.2496 1.0384 1.0361 0.104 Uiso 1 1 calc R
C3 C 0.3109(2) 1.08843(17) 0.9824(3) 0.0775(11) Uani 1 1 d .
H3A H 0.2706 1.1039 0.9206 0.093 Uiso 1 1 calc R
C4 C 0.3891(2) 1.09924(15) 1.0221(3) 0.0646(9) Uani 1 1 d .
H4A H 0.4138 1.1236 0.9935 0.077 Uiso 1 1 calc R
C5 C 0.4259(2) 1.06976(17) 1.1099(3) 0.0691(10) Uani 1 1 d .
H5A H 0.4814 1.0694 1.1542 0.083 Uiso 1 1 calc R
C7 C 0.43920(18) 0.92524(14) 1.0123(2) 0.0563(8) Uani 1 1 d .
H7A H 0.4954 0.9276 1.0489 0.068 Uiso 1 1 calc R
C8 C 0.39195(17) 0.89425(15) 1.0408(2) 0.0524(8) Uani 1 1 d .
H8A H 0.4096 0.8715 1.1005 0.063 Uiso 1 1 calc R
C9 C 0.31510(17) 0.90338(14) 0.96922(19) 0.0488(7) Uani 1 1 d .
H9A H 0.2698 0.8874 0.9698 0.059 Uiso 1 1 calc R
C10 C 0.31483(16) 0.93954(13) 0.89499(19) 0.0408(7) Uani 1 1 d .
C11 C 0.24862(17) 0.96205(13) 0.80501(19) 0.0436(7) Uani 1 1 d .
C12 C 0.10991(16) 0.96929(13) 0.70758(18) 0.0427(7) Uani 1 1 d .
H12A H 0.1128 1.0152 0.6867 0.051 Uiso 1 1 calc R
H12B H 0.0659 0.9678 0.7152 0.051 Uiso 1 1 calc R
C13 C 0.09947(15) 0.91787(13) 0.63623(17) 0.0371(6) Uani 1 1 d .
C15 C 0.11147(15) 0.83640(13) 0.45395(17) 0.0367(6) Uani 1 1 d .
C16 C 0.09449(16) 0.87950(14) 0.38092(18) 0.0445(7) Uani 1 1 d .
H16A H 0.0774 0.9243 0.3791 0.053 Uiso 1 1 calc R
C17 C 0.10348(16) 0.85469(14) 0.31049(18) 0.0453(7) Uani 1 1 d .
H17A H 0.0928 0.8839 0.2614 0.054 Uiso 1 1 calc R
C18 C 0.12778(15) 0.78806(13) 0.30955(17) 0.0367(6) Uani 1 1 d .
C21 C 0.13339(16) 0.75845(15) 0.22934(18) 0.0452(7) Uani 1 1 d .
C24 C 0.07236(19) 0.70206(17) 0.1832(2) 0.0747(10) Uani 1 1 d .
H24A H 0.0224 0.7217 0.1601 0.112 Uiso 1 1 calc R
H24B H 0.0815 0.6669 0.2279 0.112 Uiso 1 1 calc R
H24C H 0.0749 0.6822 0.1326 0.112 Uiso 1 1 calc R
C23 C 0.21287(18) 0.72642(17) 0.2659(2) 0.0656(9) Uani 1 1 d .
H23A H 0.2223 0.6921 0.3118 0.098 Uiso 1 1 calc R
H23B H 0.2514 0.7617 0.2934 0.098 Uiso 1 1 calc R
H23C H 0.2147 0.7054 0.2155 0.098 Uiso 1 1 calc R
C22 C 0.11891(19) 0.81316(16) 0.1562(2) 0.0661(9) Uani 1 1 d .
H22A H 0.0693 0.8335 0.1330 0.099 Uiso 1 1 calc R
H22B H 0.1208 0.7920 0.1059 0.099 Uiso 1 1 calc R
H22C H 0.1576 0.8483 0.1839 0.099 Uiso 1 1 calc R
C19 C 0.14584(16) 0.74728(14) 0.38609(19) 0.0473(7) Uani 1 1 d .
H19A H 0.1634 0.7026 0.3888 0.057 Uiso 1 1 calc R
C20 C 0.13848(17) 0.77108(14) 0.45784(18) 0.0468(7) Uani 1 1 d .
H20A H 0.1518 0.7430 0.5088 0.056 Uiso 1 1 calc R
C14 C 0.11289(15) 0.92316(13) 0.56547(18) 0.0385(6) Uani 1 1 d .
H14A H 0.1271 0.9626 0.5466 0.046 Uiso 1 1 calc R
C25 C 0.05785(16) 0.81466(13) 0.69639(18) 0.0426(7) Uani 1 1 d .
H25A H 0.0047 0.8003 0.6587 0.051 Uiso 1 1 calc R
H25B H 0.0617 0.8466 0.7429 0.051 Uiso 1 1 calc R
C26 C 0.10714(15) 0.75265(13) 0.74383(18) 0.0374(6) Uani 1 1 d .
C27 C 0.16670(17) 0.75667(15) 0.83455(19) 0.0478(7) Uani 1 1 d .
H27A H 0.1749 0.7976 0.8672 0.057 Uiso 1 1 calc R
C28 C 0.21437(18) 0.70127(17) 0.8780(2) 0.0569(8) Uani 1 1 d .
H28A H 0.2549 0.7050 0.9390 0.068 Uiso 1 1 calc R
C29 C 0.2015(2) 0.64052(16) 0.8304(2) 0.0611(9) Uani 1 1 d .
H29A H 0.2333 0.6028 0.8592 0.073 Uiso 1 1 calc R
C30 C 0.1420(2) 0.63563(16) 0.7404(2) 0.0628(9) Uani 1 1 d .
H30A H 0.1334 0.5945 0.7082 0.075 Uiso 1 1 calc R
C31 C 0.09477(18) 0.69108(15) 0.6975(2) 0.0521(8) Uani 1 1 d .
H31A H 0.0541 0.6870 0.6365 0.062 Uiso 1 1 calc R
C6 C 0.39217(17) 0.95245(14) 0.9231(2) 0.0485(7) Uani 1 1 d .
H6A H 0.4099 0.9768 0.8866 0.058 Uiso 1 1 calc R
Br1 Br 0.104635(17) 0.924697(15) 0.92891(2) 0.05017(11) Uani 1 1 d .

loop_
_atom_site_aniso_label
_atom_site_aniso_U_11
_atom_site_aniso_U_22
_atom_site_aniso_U_33
_atom_site_aniso_U_23
_atom_site_aniso_U_13
_atom_site_aniso_U_12
Fe1 0.0368(2) 0.0386(2) 0.0490(2) -0.00829(19) 0.0224(2) -0.00516(19)
O1 0.0699(15) 0.0674(14) 0.0540(12) -0.0026(11) 0.0401(12) -0.0201(11)
N1 0.0455(15) 0.0560(15) 0.0368(13) -0.0060(11) 0.0250(12) -0.0108(12)
N2 0.0421(14) 0.0318(12) 0.0401(12) 0.0001(10) 0.0247(11) 0.0014(11)
N3 0.0492(15) 0.0345(12) 0.0434(13) -0.0007(10) 0.0289(12) -0.0027(11)
N4 0.0413(14) 0.0335(12) 0.0352(12) -0.0011(10) 0.0209(11) -0.0037(10)
C1 0.137(4) 0.069(3) 0.073(3) -0.025(2) 0.074(3) -0.025(3)
C2 0.070(3) 0.075(3) 0.146(4) -0.052(3) 0.078(3) -0.021(2)
C3 0.076(3) 0.053(2) 0.081(3) -0.018(2) 0.025(2) 0.018(2)
C4 0.093(3) 0.0334(17) 0.097(3) -0.0170(19) 0.070(3) -0.0100(19)
C5 0.059(2) 0.062(2) 0.069(2) -0.0253(19) 0.022(2) -0.0115(19)
C7 0.0402(18) 0.0477(18) 0.082(2) -0.0067(17) 0.0321(18) -0.0004(16)
C8 0.048(2) 0.0417(17) 0.0595(19) 0.0060(15) 0.0224(16) 0.0009(15)
C9 0.0508(19) 0.0400(16) 0.0547(18) -0.0016(14) 0.0267(16) -0.0108(15)
C10 0.0444(18) 0.0323(15) 0.0503(17) -0.0116(13) 0.0278(15) -0.0095(13)
C11 0.0539(19) 0.0346(16) 0.0479(17) -0.0123(14) 0.0303(16) -0.0124(14)
C12 0.0523(19) 0.0370(15) 0.0436(16) -0.0044(13) 0.0283(15) -0.0006(14)
C13 0.0379(16) 0.0356(15) 0.0376(14) 0.0005(12) 0.0194(13) 0.0016(13)
C15 0.0423(17) 0.0347(15) 0.0361(14) -0.0042(12) 0.0225(13) -0.0049(13)
C16 0.0575(19) 0.0343(15) 0.0462(16) 0.0015(14) 0.0299(15) 0.0018(14)
C17 0.057(2) 0.0412(16) 0.0424(16) 0.0088(13) 0.0294(15) 0.0033(15)
C18 0.0369(16) 0.0374(15) 0.0396(14) -0.0041(12) 0.0225(13) -0.0083(13)
C21 0.0463(18) 0.0523(18) 0.0435(16) -0.0040(14) 0.0278(15) -0.0016(15)
C24 0.077(3) 0.082(2) 0.073(2) -0.039(2) 0.044(2) -0.026(2)
C23 0.066(2) 0.083(2) 0.066(2) 0.0036(18) 0.0468(19) 0.0135(19)
C22 0.078(2) 0.082(2) 0.0515(19) 0.0038(17) 0.0430(19) 0.011(2)
C19 0.066(2) 0.0302(15) 0.0559(17) 0.0022(14) 0.0388(17) 0.0031(14)
C20 0.070(2) 0.0358(16) 0.0464(16) 0.0052(14) 0.0390(16) 0.0021(15)
C14 0.0463(17) 0.0285(14) 0.0408(15) -0.0004(12) 0.0226(14) -0.0048(13)
C25 0.0492(18) 0.0437(16) 0.0501(16) 0.0032(14) 0.0364(15) 0.0032(14)
C26 0.0459(17) 0.0354(15) 0.0438(16) 0.0020(13) 0.0323(14) -0.0044(13)
C27 0.061(2) 0.0433(17) 0.0442(16) -0.0012(14) 0.0304(16) -0.0070(16)
C28 0.061(2) 0.061(2) 0.0467(17) 0.0123(17) 0.0266(16) -0.0016(18)
C29 0.075(3) 0.050(2) 0.077(2) 0.0230(19) 0.052(2) 0.0159(18)
C30 0.090(3) 0.0353(18) 0.069(2) -0.0005(17) 0.045(2) 0.0010(18)
C31 0.059(2) 0.0421(17) 0.0482(17) -0.0034(15) 0.0229(16) -0.0057(16)
C6 0.054(2) 0.0385(16) 0.067(2) -0.0082(15) 0.0410(18) -0.0041(15)
Br1 0.0526(2) 0.04910(19) 0.05593(19) -0.00952(15) 0.03320(16) -0.00724(15)

loop_
_atom_type_symbol
_atom_type_description
_atom_type_scat_dispersion_real
_atom_type_scat_dispersion_imag
_atom_type_scat_source
C C 0.0033 0.0016 'International Tables Vol C Tables 4.2.6.8 and 6.1.1.4'
H H 0.0000 0.0000 'International Tables Vol C Tables 4.2.6.8 and 6.1.1.4'
N N 0.0061 0.0033 'International Tables Vol C Tables 4.2.6.8 and 6.1.1.4'
O O 0.0106 0.0060 'International Tables Vol C Tables 4.2.6.8 and 6.1.1.4'
Fe Fe 0.3463 0.8444 'International Tables Vol C Tables 4.2.6.8 and 6.1.1.4'
Br Br -0.2901 2.4595 'International Tables Vol C Tables 4.2.6.8 and 6.1.1.4'

loop_
_geom_angle_atom_site_label_1
_geom_angle_atom_site_label_2
_geom_angle_atom_site_label_3
_geom_angle
C3 Fe1 C1 67.34(16)
C3 Fe1 C2 40.18(15)
C1 Fe1 C2 40.01(16)
C3 Fe1 C10 107.58(13)
C1 Fe1 C10 153.25(16)
C2 Fe1 C10 118.98(16)
C3 Fe1 C5 67.28(15)
C1 Fe1 C5 40.14(14)
C2 Fe1 C5 67.34(15)
C10 Fe1 C5 164.45(15)
C3 Fe1 C4 40.16(13)
C1 Fe1 C4 67.49(14)
C2 Fe1 C4 67.56(14)
C10 Fe1 C4 126.66(14)
C5 Fe1 C4 40.07(13)
C3 Fe1 C9 125.72(15)
C1 Fe1 C9 118.67(14)
C2 Fe1 C9 106.65(14)
C10 Fe1 C9 41.36(10)
C5 Fe1 C9 153.64(14)
C4 Fe1 C9 163.65(15)
C3 Fe1 C6 120.88(15)
C1 Fe1 C6 164.64(18)
C2 Fe1 C6 154.37(18)
C10 Fe1 C6 40.76(10)
C5 Fe1 C6 127.96(14)
C4 Fe1 C6 109.54(13)
C9 Fe1 C6 68.63(12)
C3 Fe1 C7 155.48(17)
C1 Fe1 C7 127.35(17)
C2 Fe1 C7 163.43(19)
C10 Fe1 C7 68.26(12)
C5 Fe1 C7 109.89(14)
C4 Fe1 C7 121.69(13)
C9 Fe1 C7 68.13(12)
C6 Fe1 C7 40.17(11)
C3 Fe1 C8 162.70(16)
C1 Fe1 C8 108.09(15)
C2 Fe1 C8 125.68(17)
C10 Fe1 C8 68.51(11)
C5 Fe1 C8 120.83(14)
C4 Fe1 C8 155.40(15)
C9 Fe1 C8 40.33(10)
C6 Fe1 C8 67.93(12)
C7 Fe1 C8 40.38(11)
C11 N1 C12 120.5(2)
C11 N1 H1A 119.8
C12 N1 H1A 119.8
N3 N2 C13 112.4(2)
N3 N2 C25 118.0(2)
C13 N2 C25 129.6(2)
N2 N3 N4 104.10(19)
N3 N4 C14 112.4(2)
N3 N4 C15 118.9(2)
C14 N4 C15 128.6(2)
C2 C1 C5 108.1(4)
C2 C1 Fe1 70.0(2)
C5 C1 Fe1 70.04(19)
C2 C1 H1B 126.0
C5 C1 H1B 126.0
Fe1 C1 H1B 126.0
C1 C2 C3 107.8(4)
C1 C2 Fe1 70.0(2)
C3 C2 Fe1 69.7(2)
C1 C2 H2A 126.1
C3 C2 H2A 126.1
Fe1 C2 H2A 126.1
C2 C3 C4 108.4(4)
C2 C3 Fe1 70.2(2)
C4 C3 Fe1 70.28(19)
C2 C3 H3A 125.8
C4 C3 H3A 125.8
Fe1 C3 H3A 125.8
C3 C4 C5 107.6(3)
C3 C4 Fe1 69.56(18)
C5 C4 Fe1 69.94(18)
C3 C4 H4A 126.2
C5 C4 H4A 126.2
Fe1 C4 H4A 126.2
C4 C5 C1 108.2(4)
C4 C5 Fe1 69.99(19)
C1 C5 Fe1 69.83(19)
C4 C5 H5A 125.9
C1 C5 H5A 125.9
Fe1 C5 H5A 125.9
C6 C7 C8 108.5(3)
C6 C7 Fe1 69.52(16)
C8 C7 Fe1 70.19(17)
C6 C7 H7A 125.8
C8 C7 H7A 125.8
Fe1 C7 H7A 125.8
C9 C8 C7 107.9(3)
C9 C8 Fe1 68.86(16)
C7 C8 Fe1 69.43(16)
C9 C8 H8A 126.1
C7 C8 H8A 126.1
Fe1 C8 H8A 126.1
C8 C9 C10 108.0(3)
C8 C9 Fe1 70.82(16)
C10 C9 Fe1 69.22(15)
C8 C9 H9A 126.0
C10 C9 H9A 126.0
Fe1 C9 H9A 126.0
C6 C10 C9 107.2(3)
C6 C10 C11 123.9(3)
C9 C10 C11 128.9(3)
C6 C10 Fe1 69.94(16)
C9 C10 Fe1 69.43(15)
C11 C10 Fe1 124.89(18)
O1 C11 N1 121.7(3)
O1 C11 C10 122.3(3)
N1 C11 C10 116.1(2)
N1 C12 C13 111.2(2)
N1 C12 H12A 109.4
C13 C12 H12A 109.4
N1 C12 H12B 109.4
C13 C12 H12B 109.4
H12A C12 H12B 108.0
C14 C13 N2 105.0(2)
C14 C13 C12 130.4(2)
N2 C13 C12 124.2(2)
C20 C15 C16 120.9(2)
C20 C15 N4 118.9(2)
C16 C15 N4 120.2(2)
C15 C16 C17 118.3(2)
C15 C16 H16A 120.9
C17 C16 H16A 120.9
C16 C17 C18 122.9(2)
C16 C17 H17A 118.6
C18 C17 H17A 118.6
C17 C18 C19 116.4(2)
C17 C18 C21 123.5(2)
C19 C18 C21 120.1(2)
C18 C21 C24 107.7(2)
C18 C21 C22 112.3(2)
C24 C21 C22 108.6(2)
C18 C21 C23 110.2(2)
C24 C21 C23 109.0(3)
C22 C21 C23 109.0(2)
C21 C24 H24A 109.5
C21 C24 H24B 109.5
H24A C24 H24B 109.5
C21 C24 H24C 109.5
H24A C24 H24C 109.5
H24B C24 H24C 109.5
C21 C23 H23A 109.5
C21 C23 H23B 109.5
H23A C23 H23B 109.5
C21 C23 H23C 109.5
H23A C23 H23C 109.5
H23B C23 H23C 109.5
C21 C22 H22A 109.5
C21 C22 H22B 109.5
H22A C22 H22B 109.5
C21 C22 H22C 109.5
H22A C22 H22C 109.5
H22B C22 H22C 109.5
C20 C19 C18 121.9(2)
C20 C19 H19A 119.1
C18 C19 H19A 119.1
C15 C20 C19 119.6(2)
C15 C20 H20A 120.2
C19 C20 H20A 120.2
N4 C14 C13 106.1(2)
N4 C14 H14A 127.0
C13 C14 H14A 127.0
N2 C25 C26 112.0(2)
N2 C25 H25A 109.2
C26 C25 H25A 109.2
N2 C25 H25B 109.2
C26 C25 H25B 109.2
H25A C25 H25B 107.9
C27 C26 C31 118.4(3)
C27 C26 C25 120.4(2)
C31 C26 C25 121.1(2)
C26 C27 C28 121.3(3)
C26 C27 H27A 119.4
C28 C27 H27A 119.4
C29 C28 C27 119.4(3)
C29 C28 H28A 120.3
C27 C28 H28A 120.3
C30 C29 C28 119.8(3)
C30 C29 H29A 120.1
C28 C29 H29A 120.1
C29 C30 C31 120.4(3)
C29 C30 H30A 119.8
C31 C30 H30A 119.8
C30 C31 C26 120.6(3)
C30 C31 H31A 119.7
C26 C31 H31A 119.7
C7 C6 C10 108.5(3)
C7 C6 Fe1 70.31(17)
C10 C6 Fe1 69.31(15)
C7 C6 H6A 125.8
C10 C6 H6A 125.8
Fe1 C6 H6A 125.8

loop_
_geom_bond_atom_site_label_1
_geom_bond_atom_site_label_2
_geom_bond_distance
Fe1 C3 2.017(3)
Fe1 C1 2.023(3)
Fe1 C2 2.024(3)
Fe1 C10 2.025(3)
Fe1 C5 2.026(3)
Fe1 C4 2.026(3)
Fe1 C9 2.028(3)
Fe1 C6 2.033(3)
Fe1 C7 2.043(3)
Fe1 C8 2.053(3)
O1 C11 1.225(3)
N1 C11 1.357(3)
N1 C12 1.439(3)
N1 H1A 0.8600
N2 N3 1.321(3)
N2 C13 1.364(3)
N2 C25 1.484(3)
N3 N4 1.324(3)
N4 C14 1.349(3)
N4 C15 1.437(3)
C1 C2 1.384(5)
C1 C5 1.389(5)
C1 H1B 0.9800
C2 C3 1.388(5)
C2 H2A 0.9800
C3 C4 1.388(5)
C3 H3A 0.9800
C4 C5 1.388(5)
C4 H4A 0.9800
C5 H5A 0.9800
C7 C6 1.400(4)
C7 C8 1.414(4)
C7 H7A 0.9800
C8 C9 1.407(4)
C8 H8A 0.9800
C9 C10 1.431(4)
C9 H9A 0.9800
C10 C6 1.413(4)
C10 C11 1.479(4)
C12 C13 1.490(3)
C12 H12A 0.9700
C12 H12B 0.9700
C13 C14 1.358(3)
C15 C20 1.369(3)
C15 C16 1.375(3)
C16 C17 1.378(3)
C16 H16A 0.9300
C17 C18 1.387(3)
C17 H17A 0.9300
C18 C19 1.390(3)
C18 C21 1.526(3)
C21 C24 1.531(4)
C21 C22 1.534(4)
C21 C23 1.534(4)
C24 H24A 0.9600
C24 H24B 0.9600
C24 H24C 0.9600
C23 H23A 0.9600
C23 H23B 0.9600
C23 H23C 0.9600
C22 H22A 0.9600
C22 H22B 0.9600
C22 H22C 0.9600
C19 C20 1.373(3)
C19 H19A 0.9300
C20 H20A 0.9300
C14 H14A 0.9300
C25 C26 1.504(3)
C25 H25A 0.9700
C25 H25B 0.9700
C26 C27 1.375(4)
C26 C31 1.377(4)
C27 C28 1.377(4)
C27 H27A 0.9300
C28 C29 1.372(4)
C28 H28A 0.9300
C29 C30 1.368(4)
C29 H29A 0.9300
C30 C31 1.373(4)
C30 H30A 0.9300
C31 H31A 0.9300
C6 H6A 0.9800

loop_
_geom_torsion_atom_site_label_1
_geom_torsion_atom_site_label_2
_geom_torsion_atom_site_label_3
_geom_torsion_atom_site_label_4
_geom_torsion
C13 N2 N3 N4 1.2(3)
C25 N2 N3 N4 178.2(2)
N2 N3 N4 C14 -1.0(3)
N2 N3 N4 C15 176.7(2)
C3 Fe1 C1 C2 37.8(2)
C10 Fe1 C1 C2 -46.4(4)
C5 Fe1 C1 C2 118.9(3)
C4 Fe1 C1 C2 81.4(3)
C9 Fe1 C1 C2 -81.8(3)
C6 Fe1 C1 C2 163.2(4)
C7 Fe1 C1 C2 -165.0(2)
C8 Fe1 C1 C2 -124.4(3)
C3 Fe1 C1 C5 -81.1(2)
C2 Fe1 C1 C5 -118.9(3)
C10 Fe1 C1 C5 -165.3(3)
C4 Fe1 C1 C5 -37.5(2)
C9 Fe1 C1 C5 159.3(2)
C6 Fe1 C1 C5 44.3(6)
C7 Fe1 C1 C5 76.0(3)
C8 Fe1 C1 C5 116.7(2)
C5 C1 C2 C3 0.3(4)
Fe1 C1 C2 C3 -59.6(2)
C5 C1 C2 Fe1 59.9(2)
C3 Fe1 C2 C1 -118.8(3)
C10 Fe1 C2 C1 158.1(2)
C5 Fe1 C2 C1 -37.7(2)
C4 Fe1 C2 C1 -81.2(2)
C9 Fe1 C2 C1 115.0(2)
C6 Fe1 C2 C1 -169.8(3)
C7 Fe1 C2 C1 46.0(6)
C8 Fe1 C2 C1 74.9(3)
C1 Fe1 C2 C3 118.8(3)
C10 Fe1 C2 C3 -83.1(3)
C5 Fe1 C2 C3 81.1(2)
C4 Fe1 C2 C3 37.6(2)
C9 Fe1 C2 C3 -126.2(2)
C6 Fe1 C2 C3 -51.0(4)
C7 Fe1 C2 C3 164.8(4)
C8 Fe1 C2 C3 -166.3(2)
C1 C2 C3 C4 -0.3(4)
Fe1 C2 C3 C4 -60.1(2)
C1 C2 C3 Fe1 59.8(3)
C1 Fe1 C3 C2 -37.6(2)
C10 Fe1 C3 C2 114.4(2)
C5 Fe1 C3 C2 -81.3(3)
C4 Fe1 C3 C2 -119.1(3)
C9 Fe1 C3 C2 72.3(3)
C6 Fe1 C3 C2 156.9(2)
C7 Fe1 C3 C2 -169.6(3)
C8 Fe1 C3 C2 40.3(6)
C1 Fe1 C3 C4 81.5(2)
C2 Fe1 C3 C4 119.1(3)
C10 Fe1 C3 C4 -126.6(2)
C5 Fe1 C3 C4 37.8(2)
C9 Fe1 C3 C4 -168.7(2)
C6 Fe1 C3 C4 -84.0(2)
C7 Fe1 C3 C4 -50.5(4)
C8 Fe1 C3 C4 159.4(4)
C2 C3 C4 C5 0.2(4)
Fe1 C3 C4 C5 -59.9(2)
C2 C3 C4 Fe1 60.1(2)
C1 Fe1 C4 C3 -81.1(3)
C2 Fe1 C4 C3 -37.6(2)
C10 Fe1 C4 C3 72.6(3)
C5 Fe1 C4 C3 -118.6(3)
C9 Fe1 C4 C3 34.5(5)
C6 Fe1 C4 C3 115.1(2)
C7 Fe1 C4 C3 157.9(2)
C8 Fe1 C4 C3 -165.5(3)
C3 Fe1 C4 C5 118.6(3)
C1 Fe1 C4 C5 37.5(2)
C2 Fe1 C4 C5 81.0(3)
C10 Fe1 C4 C5 -168.8(2)
C9 Fe1 C4 C5 153.2(4)
C6 Fe1 C4 C5 -126.3(2)
C7 Fe1 C4 C5 -83.5(2)
C8 Fe1 C4 C5 -46.8(4)
C3 C4 C5 C1 0.0(4)
Fe1 C4 C5 C1 -59.6(2)
C3 C4 C5 Fe1 59.6(2)
C2 C1 C5 C4 -0.2(4)
Fe1 C1 C5 C4 59.7(2)
C2 C1 C5 Fe1 -59.9(2)
C3 Fe1 C5 C4 -37.9(2)
C1 Fe1 C5 C4 -119.2(3)
C2 Fe1 C5 C4 -81.6(3)
C10 Fe1 C5 C4 35.7(6)
C9 Fe1 C5 C4 -163.4(3)
C6 Fe1 C5 C4 74.4(3)
C7 Fe1 C5 C4 116.0(2)
C8 Fe1 C5 C4 159.3(2)
C3 Fe1 C5 C1 81.3(3)
C2 Fe1 C5 C1 37.6(2)
C10 Fe1 C5 C1 154.8(5)
C4 Fe1 C5 C1 119.2(3)
C9 Fe1 C5 C1 -44.2(4)
C6 Fe1 C5 C1 -166.4(2)
C7 Fe1 C5 C1 -124.9(3)
C8 Fe1 C5 C1 -81.6(3)
C3 Fe1 C7 C6 -47.2(4)
C1 Fe1 C7 C6 -167.5(2)
C2 Fe1 C7 C6 156.9(5)
C10 Fe1 C7 C6 37.63(16)
C5 Fe1 C7 C6 -125.8(2)
C4 Fe1 C7 C6 -83.0(2)
C9 Fe1 C7 C6 82.34(18)
C8 Fe1 C7 C6 119.6(3)
C3 Fe1 C7 C8 -166.7(3)
C1 Fe1 C7 C8 72.9(2)
C2 Fe1 C7 C8 37.3(6)
C10 Fe1 C7 C8 -81.95(18)
C5 Fe1 C7 C8 114.6(2)
C4 Fe1 C7 C8 157.4(2)
C9 Fe1 C7 C8 -37.24(17)
C6 Fe1 C7 C8 -119.6(3)
C6 C7 C8 C9 -0.9(3)
Fe1 C7 C8 C9 58.3(2)
C6 C7 C8 Fe1 -59.2(2)
C3 Fe1 C8 C9 41.6(5)
C1 Fe1 C8 C9 113.3(2)
C2 Fe1 C8 C9 72.5(3)
C10 Fe1 C8 C9 -38.49(17)
C5 Fe1 C8 C9 155.4(2)
C4 Fe1 C8 C9 -171.4(3)
C6 Fe1 C8 C9 -82.53(19)
C7 Fe1 C8 C9 -119.8(3)
C3 Fe1 C8 C7 161.3(4)
C1 Fe1 C8 C7 -126.9(2)
C2 Fe1 C8 C7 -167.7(2)
C10 Fe1 C8 C7 81.29(19)
C5 Fe1 C8 C7 -84.8(2)
C4 Fe1 C8 C7 -51.7(4)
C9 Fe1 C8 C7 119.8(3)
C6 Fe1 C8 C7 37.25(18)
C7 C8 C9 C10 0.8(3)
Fe1 C8 C9 C10 59.48(18)
C7 C8 C9 Fe1 -58.6(2)
C3 Fe1 C9 C8 -165.9(2)
C1 Fe1 C9 C8 -84.4(2)
C2 Fe1 C9 C8 -126.0(2)
C10 Fe1 C9 C8 118.8(3)
C5 Fe1 C9 C8 -53.6(4)
C4 Fe1 C9 C8 167.3(4)
C6 Fe1 C9 C8 80.65(19)
C7 Fe1 C9 C8 37.29(18)
C3 Fe1 C9 C10 75.3(2)
C1 Fe1 C9 C10 156.8(2)
C2 Fe1 C9 C10 115.2(2)
C5 Fe1 C9 C10 -172.4(3)
C4 Fe1 C9 C10 48.5(5)
C6 Fe1 C9 C10 -38.14(17)
C7 Fe1 C9 C10 -81.49(18)
C8 Fe1 C9 C10 -118.8(3)
C8 C9 C10 C6 -0.5(3)
Fe1 C9 C10 C6 60.02(18)
C8 C9 C10 C11 -179.3(3)
Fe1 C9 C10 C11 -118.8(3)
C8 C9 C10 Fe1 -60.5(2)
C3 Fe1 C10 C6 117.2(2)
C1 Fe1 C10 C6 -168.4(3)
C2 Fe1 C10 C6 159.4(2)
C5 Fe1 C10 C6 49.1(5)
C4 Fe1 C10 C6 77.0(2)
C9 Fe1 C10 C6 -118.2(2)
C7 Fe1 C10 C6 -37.11(17)
C8 Fe1 C10 C6 -80.69(19)
C3 Fe1 C10 C9 -124.6(2)
C1 Fe1 C10 C9 -50.2(4)
C2 Fe1 C10 C9 -82.3(2)
C5 Fe1 C10 C9 167.3(5)
C4 Fe1 C10 C9 -164.76(19)
C6 Fe1 C10 C9 118.2(2)
C7 Fe1 C10 C9 81.14(18)
C8 Fe1 C10 C9 37.56(17)
C3 Fe1 C10 C11 -0.7(3)
C1 Fe1 C10 C11 73.6(4)
C2 Fe1 C10 C11 41.5(3)
C5 Fe1 C10 C11 -68.9(6)
C4 Fe1 C10 C11 -41.0(3)
C9 Fe1 C10 C11 123.8(3)
C6 Fe1 C10 C11 -118.0(3)
C7 Fe1 C10 C11 -155.1(3)
C8 Fe1 C10 C11 161.4(3)
C12 N1 C11 O1 4.8(4)
C12 N1 C11 C10 -173.6(2)
C6 C10 C11 O1 12.2(4)
C9 C10 C11 O1 -169.1(3)
Fe1 C10 C11 O1 100.2(3)
C6 C10 C11 N1 -169.4(2)
C9 C10 C11 N1 9.2(4)
Fe1 C10 C11 N1 -81.5(3)
C11 N1 C12 C13 66.1(3)
N3 N2 C13 C14 -0.9(3)
C25 N2 C13 C14 -177.5(2)
N3 N2 C13 C12 -174.9(2)
C25 N2 C13 C12 8.5(4)
N1 C12 C13 C14 -102.3(3)
N1 C12 C13 N2 70.1(3)
N3 N4 C15 C20 -33.2(3)
C14 N4 C15 C20 144.1(3)
N3 N4 C15 C16 147.2(2)
C14 N4 C15 C16 -35.5(4)
C20 C15 C16 C17 1.6(4)
N4 C15 C16 C17 -178.8(2)
C15 C16 C17 C18 0.9(4)
C16 C17 C18 C19 -2.4(4)
C16 C17 C18 C21 176.2(3)
C17 C18 C21 C24 -112.4(3)
C19 C18 C21 C24 66.1(3)
C17 C18 C21 C22 7.1(4)
C19 C18 C21 C22 -174.4(3)
C17 C18 C21 C23 128.9(3)
C19 C18 C21 C23 -52.6(3)
C17 C18 C19 C20 1.4(4)
C21 C18 C19 C20 -177.3(3)
C16 C15 C20 C19 -2.6(4)
N4 C15 C20 C19 177.8(2)
C18 C19 C20 C15 1.1(4)
N3 N4 C14 C13 0.5(3)
C15 N4 C14 C13 -177.0(2)
N2 C13 C14 N4 0.3(3)
C12 C13 C14 N4 173.7(3)
N3 N2 C25 C26 57.4(3)
C13 N2 C25 C26 -126.2(3)
N2 C25 C26 C27 99.3(3)
N2 C25 C26 C31 -79.5(3)
C31 C26 C27 C28 1.6(4)
C25 C26 C27 C28 -177.3(2)
C26 C27 C28 C29 -1.0(4)
C27 C28 C29 C30 0.3(5)
C28 C29 C30 C31 -0.1(5)
C29 C30 C31 C26 0.7(5)
C27 C26 C31 C30 -1.4(4)
C25 C26 C31 C30 177.5(3)
C8 C7 C6 C10 0.6(3)
Fe1 C7 C6 C10 -58.98(18)
C8 C7 C6 Fe1 59.6(2)
C9 C10 C6 C7 -0.1(3)
C11 C10 C6 C7 178.8(2)
Fe1 C10 C6 C7 59.60(19)
C9 C10 C6 Fe1 -59.69(18)
C11 C10 C6 Fe1 119.2(2)
C3 Fe1 C6 C7 159.2(2)
C1 Fe1 C6 C7 40.4(6)
C2 Fe1 C6 C7 -165.0(3)
C10 Fe1 C6 C7 -119.7(2)
C5 Fe1 C6 C7 75.2(2)
C4 Fe1 C6 C7 116.4(2)
C9 Fe1 C6 C7 -80.99(18)
C8 Fe1 C6 C7 -37.44(17)
C3 Fe1 C6 C10 -81.1(2)
C1 Fe1 C6 C10 160.1(5)
C2 Fe1 C6 C10 -45.3(4)
C5 Fe1 C6 C10 -165.11(19)
C4 Fe1 C6 C10 -123.97(19)
C9 Fe1 C6 C10 38.69(16)
C7 Fe1 C6 C10 119.7(2)
C8 Fe1 C6 C10 82.24(18)
